data_4114440
loop_
_publ_author_name
'Linda S. Shimizu'
'Andrew D. Hughes'
'Mark D. Smith'
'Matthew J. Davis'
'B. Paul Zhang'
'Hans-Conrad zur Loye'
'Ken D. Shimizu'

_publ_section_title
;
 Self-Assembled Nanotubes that Reversibly Bind Acetic Acid Guests
;
_journal_name_full 'Journal of the American Chemical Society'
_journal_page_first 14972
_journal_page_last 14973
_journal_paper_doi 10.1021/ja036515i
_journal_volume 125
_journal_year 2003
_chemical_formula_moiety
; 
(C42 H50 N6 O4), 4(C D Cl3) 
;
_chemical_formula_sum 'C46 H50 Cl12 D4 N6 O4'
_chemical_formula_weight 1184.38
_chemical_name_systematic
; 
 ? 
;
_space_group_IT_number 2
_symmetry_cell_setting triclinic
_symmetry_space_group_name_Hall '-P 1'
_symmetry_space_group_name_H-M 'P -1'
_atom_sites_solution_hydrogens geom
_atom_sites_solution_primary direct
_atom_sites_solution_secondary difmap
_audit_creation_method SHELXL-97
_cell_angle_alpha 85.800(2)
_cell_angle_beta 67.881(2)
_cell_angle_gamma 78.339(2)
_cell_formula_units_Z 1
_cell_length_a 10.0624(10)
_cell_length_b 12.3645(13)
_cell_length_c 12.4164(13)
_cell_measurement_reflns_used 3278
_cell_measurement_temperature 190(2)
_cell_measurement_theta_max 24.485
_cell_measurement_theta_min 2.225
_cell_volume 1401.6(3)
_computing_cell_refinement 'SAINT+ NT V6.02a (Bruker, 1998)'
_computing_data_collection 'SMART NT V5.624 (Bruker, 2000)'
_computing_data_reduction 'SAINT+ NT V6.02a'
_computing_molecular_graphics 'SHELXTL V5.1 (Sheldrick, 1997)'
_computing_publication_material 'SHELXTL V5.1'
_computing_structure_refinement 'SHELXL-97 (Sheldrick, 1997)'
_computing_structure_solution 'SHELXS-97 (Sheldrick, 1990)'
_diffrn_ambient_temperature 190(2)
_diffrn_measured_fraction_theta_full 0.998
_diffrn_measured_fraction_theta_max 0.998
_diffrn_measurement_device_type 'Bruker SMART APEX CCD diffractometer'
_diffrn_measurement_method 'omega scans'
_diffrn_radiation_monochromator graphite
_diffrn_radiation_source 'fine-focus sealed tube'
_diffrn_radiation_type MoK\a
_diffrn_radiation_wavelength 0.71073
_diffrn_reflns_av_R_equivalents 0.0465
_diffrn_reflns_av_sigmaI/netI 0.0618
_diffrn_reflns_limit_h_max 11
_diffrn_reflns_limit_h_min -11
_diffrn_reflns_limit_k_max 14
_diffrn_reflns_limit_k_min -13
_diffrn_reflns_limit_l_max 14
_diffrn_reflns_limit_l_min -14
_diffrn_reflns_number 9102
_diffrn_reflns_theta_full 24.26
_diffrn_reflns_theta_max 24.26
_diffrn_reflns_theta_min 1.68
_diffrn_standards_decay_% none
_exptl_absorpt_coefficient_mu 0.638
_exptl_absorpt_correction_type none
_exptl_crystal_colour colorless
_exptl_crystal_density_diffrn 1.403
_exptl_crystal_description block
_exptl_crystal_F_000 608
_exptl_crystal_size_max 0.54
_exptl_crystal_size_mid 0.38
_exptl_crystal_size_min 0.24
_refine_diff_density_max 0.358
_refine_diff_density_min -0.271
_refine_diff_density_rms 0.046
_refine_ls_extinction_method none
_refine_ls_goodness_of_fit_ref 1.006
_refine_ls_hydrogen_treatment mixed
_refine_ls_matrix_type full
_refine_ls_number_parameters 364
_refine_ls_number_reflns 4536
_refine_ls_number_restraints 12
_refine_ls_restrained_S_all 1.014
_refine_ls_R_factor_all 0.0937
_refine_ls_R_factor_gt 0.0595
_refine_ls_shift/su_max 0.000
_refine_ls_shift/su_mean 0.000
_refine_ls_structure_factor_coef Fsqd
_refine_ls_weighting_details 'calc w=1/[\s^2^(Fo^2^)+(0.0755P)^2^+0.0000P] where P=(Fo^2^+2Fc^2^)/3'
_refine_ls_weighting_scheme calc
_refine_ls_wR_factor_gt 0.1455
_refine_ls_wR_factor_ref 0.1604
_reflns_number_gt 2694
_reflns_number_total 4536
_reflns_threshold_expression >2sigma(I)
_cod_data_source_file ja036515isi20030529_021310.cif
_cod_data_source_block lss144at
_cod_database_code 4114440

loop_
_symmetry_equiv_pos_as_xyz
'x, y, z'
'-x, -y, -z'

loop_
_atom_site_label
_atom_site_type_symbol
_atom_site_fract_x
_atom_site_fract_y
_atom_site_fract_z
_atom_site_U_iso_or_equiv
_atom_site_adp_type
_atom_site_occupancy
_atom_site_symmetry_multiplicity
_atom_site_calc_flag
_atom_site_refinement_flags
_atom_site_disorder_assembly
_atom_site_disorder_group
C1 C 0.3126(3) 0.2414(3) 0.6980(3) 0.0503(8) Uani 1 1 d . . .
C2 C 0.4330(3) 0.3985(3) 0.6071(2) 0.0504(8) Uani 1 1 d . . .
H2A H 0.5212 0.3689 0.5394 0.061 Uiso 1 1 calc R . .
H2B H 0.3943 0.4743 0.5877 0.061 Uiso 1 1 calc R . .
C3 C 0.5150(3) 0.2921(3) 0.7382(3) 0.0560(9) Uani 1 1 d . . .
H3A H 0.5344 0.2934 0.8105 0.067 Uiso 1 1 calc R . .
H3B H 0.6069 0.2568 0.6769 0.067 Uiso 1 1 calc R . .
C4 C 0.2391(3) 0.3524(3) 0.5504(3) 0.0600(9) Uani 1 1 d . . .
H4A H 0.1880 0.2906 0.5555 0.072 Uiso 1 1 calc R . .
H4B H 0.3064 0.3576 0.4689 0.072 Uiso 1 1 calc R . .
C5 C 0.1288(3) 0.4585(3) 0.5848(3) 0.0491(8) Uani 1 1 d . . .
C6 C 0.1487(4) 0.5547(3) 0.5223(3) 0.0545(9) Uani 1 1 d . . .
H6 H 0.2316 0.5541 0.4524 0.065 Uiso 1 1 calc R . .
C7 C 0.0489(4) 0.6525(3) 0.5603(3) 0.0583(9) Uani 1 1 d . . .
H7 H 0.0639 0.7185 0.5170 0.070 Uiso 1 1 calc R . .
C8 C -0.0708(4) 0.6533(3) 0.6601(3) 0.0559(9) Uani 1 1 d . . .
C9 C -0.0948(4) 0.5582(3) 0.7226(3) 0.0620(9) Uani 1 1 d . . .
H9 H -0.1796 0.5589 0.7910 0.074 Uiso 1 1 calc R . .
C10 C 0.0059(4) 0.4613(3) 0.6849(3) 0.0589(9) Uani 1 1 d . . .
H10 H -0.0098 0.3956 0.7287 0.071 Uiso 1 1 calc R . .
C11 C -0.2275(4) 0.7795(3) 0.8095(3) 0.0574(9) Uani 1 1 d . . .
C12 C -0.3740(4) 0.8242(3) 0.8594(3) 0.0632(10) Uani 1 1 d . . .
H12 H -0.4343 0.8334 0.8148 0.076 Uiso 1 1 calc R . .
C13 C -0.4323(4) 0.8555(3) 0.9748(3) 0.0582(9) Uani 1 1 d . . .
H13 H -0.5333 0.8869 1.0090 0.070 Uiso 1 1 calc R . .
C14 C -0.3477(4) 0.8424(2) 1.0411(3) 0.0512(8) Uani 1 1 d . . .
C15 C -0.2002(4) 0.7976(3) 0.9886(3) 0.0577(9) Uani 1 1 d . . .
H15 H -0.1397 0.7880 1.0330 0.069 Uiso 1 1 calc R . .
C16 C -0.1402(4) 0.7671(3) 0.8735(3) 0.0607(9) Uani 1 1 d . . .
H16 H -0.0388 0.7375 0.8384 0.073 Uiso 1 1 calc R . .
C17 C -0.4111(4) 0.8729(3) 1.1690(3) 0.0654(10) Uani 1 1 d . . .
H17A H -0.3564 0.9249 1.1832 0.078 Uiso 1 1 calc R . .
H17B H -0.5142 0.9107 1.1903 0.078 Uiso 1 1 calc R . .
C18 C 0.3832(4) 0.4867(3) 0.7977(3) 0.0525(8) Uani 1 1 d . . .
C19 C 0.3741(7) 0.5987(3) 0.7437(4) 0.156(3) Uani 1 1 d . . .
H19A H 0.3350 0.6552 0.8048 0.234 Uiso 1 1 calc R . .
H19B H 0.3094 0.6060 0.7001 0.234 Uiso 1 1 calc R . .
H19C H 0.4717 0.6083 0.6909 0.234 Uiso 1 1 calc R . .
C20 C 0.2291(5) 0.4711(4) 0.8633(4) 0.1154(18) Uani 1 1 d . . .
H20A H 0.2300 0.3981 0.8999 0.173 Uiso 1 1 calc R . .
H20B H 0.1775 0.4767 0.8095 0.173 Uiso 1 1 calc R . .
H20C H 0.1792 0.5283 0.9234 0.173 Uiso 1 1 calc R . .
C21 C 0.4556(6) 0.4839(5) 0.8821(5) 0.171(3) Uani 1 1 d . . .
H21A H 0.3927 0.5329 0.9477 0.257 Uiso 1 1 calc R . .
H21B H 0.5490 0.5086 0.8441 0.257 Uiso 1 1 calc R . .
H21C H 0.4730 0.4083 0.9105 0.257 Uiso 1 1 calc R . .
C1SA C 0.0936(4) 0.8421(3) 0.1500(3) 0.0721(11) Uani 0.50 1 d PD A 1
D1SA H -0.0148 0.8585 0.1724 0.087 Uiso 0.50 1 calc PR A 1
Cl1 Cl 0.1245(3) 0.8211(3) 0.2776(3) 0.0978(10) Uani 0.50 1 d PD A 1
Cl2 Cl 0.1582(4) 0.7270(3) 0.0598(3) 0.0956(10) Uani 0.50 1 d PD A 1
Cl3 Cl 0.1564(3) 0.9592(2) 0.0789(3) 0.0873(8) Uani 0.50 1 d PD A 1
C1SB C 0.0936(4) 0.8421(3) 0.1500(3) 0.0721(11) Uani 0.50 1 d PD B 2
D1SB H -0.0113 0.8350 0.1875 0.087 Uiso 0.50 1 calc PR B 2
Cl4 Cl 0.1515(4) 0.8974(4) 0.2421(5) 0.180(2) Uani 0.50 1 d PD B 2
Cl5 Cl 0.2105(4) 0.7122(3) 0.1028(4) 0.1108(13) Uani 0.50 1 d PD B 2
Cl6 Cl 0.1267(4) 0.9200(4) 0.0223(4) 0.1641(19) Uani 0.50 1 d PD B 2
C2S C 0.7234(12) 0.0476(7) 0.4122(8) 0.077(3) Uani 0.67 1 d PD C 3
D2S H 0.7257 -0.0241 0.3784 0.092 Uiso 0.67 1 calc PR C 3
Cl7 Cl 0.7543(5) 0.0148(4) 0.5397(3) 0.1937(18) Uani 0.67 1 d PD C 3
Cl8 Cl 0.8582(3) 0.1051(2) 0.3102(4) 0.1746(17) Uani 0.67 1 d PD C 3
Cl9A Cl 0.54660(16) 0.12917(11) 0.43484(14) 0.1508(7) Uani 0.67 1 d PD C 3
C3S C 0.714(2) 0.0428(18) 0.3756(16) 0.125(12) Uani 0.33 1 d PD D 4
D3S H 0.7089 -0.0374 0.3788 0.150 Uiso 0.33 1 calc PR D 4
Cl9B Cl 0.54660(16) 0.12917(11) 0.43484(14) 0.1508(7) Uani 0.33 1 d PD D 4
Cl10 Cl 0.8043(12) 0.0779(10) 0.4545(10) 0.274(6) Uani 0.33 1 d PD D 4
Cl11 Cl 0.7928(6) 0.0937(4) 0.2338(5) 0.146(2) Uani 0.33 1 d PD D 4
N1 N 0.3232(3) 0.3300(2) 0.6261(2) 0.0480(7) Uani 1 1 d . . .
N2 N 0.4744(3) 0.4036(2) 0.7045(2) 0.0470(6) Uani 1 1 d . . .
N3 N 0.4038(3) 0.2247(2) 0.7576(2) 0.0501(7) Uani 1 1 d . . .
O1 O 0.2229(2) 0.18087(19) 0.71129(19) 0.0640(7) Uani 1 1 d . . .
O2 O -0.1707(3) 0.7523(2) 0.69257(19) 0.0785(8) Uani 1 1 d . . .

loop_
_atom_site_aniso_label
_atom_site_aniso_U_11
_atom_site_aniso_U_22
_atom_site_aniso_U_33
_atom_site_aniso_U_23
_atom_site_aniso_U_13
_atom_site_aniso_U_12
C1 0.0408(19) 0.046(2) 0.0539(19) -0.0188(16) -0.0059(16) -0.0028(16)
C2 0.0502(19) 0.052(2) 0.0488(18) -0.0065(15) -0.0161(15) -0.0120(16)
C3 0.049(2) 0.056(2) 0.062(2) -0.0054(17) -0.0218(17) -0.0031(17)
C4 0.058(2) 0.059(2) 0.070(2) -0.0228(18) -0.0329(18) -0.0015(18)
C5 0.048(2) 0.052(2) 0.0520(18) -0.0110(16) -0.0245(16) -0.0064(16)
C6 0.054(2) 0.070(3) 0.0423(17) -0.0048(17) -0.0200(16) -0.0123(19)
C7 0.076(3) 0.056(2) 0.0475(19) 0.0040(17) -0.0302(19) -0.011(2)
C8 0.067(2) 0.051(2) 0.0483(19) -0.0070(17) -0.0288(18) 0.0091(18)
C9 0.056(2) 0.064(3) 0.0530(19) 0.0027(18) -0.0128(17) 0.0005(19)
C10 0.056(2) 0.051(2) 0.067(2) 0.0047(18) -0.0207(19) -0.0109(18)
C11 0.068(2) 0.050(2) 0.051(2) -0.0036(17) -0.0277(19) 0.0083(18)
C12 0.065(3) 0.053(2) 0.073(2) 0.0018(19) -0.037(2) 0.0075(19)
C13 0.049(2) 0.044(2) 0.072(2) 0.0010(18) -0.0194(19) 0.0071(16)
C14 0.054(2) 0.0364(18) 0.0554(19) -0.0024(15) -0.0139(17) -0.0033(16)
C15 0.055(2) 0.069(2) 0.053(2) -0.0043(18) -0.0226(18) -0.0116(19)
C16 0.046(2) 0.072(2) 0.055(2) -0.0041(18) -0.0157(17) 0.0042(18)
C17 0.073(2) 0.044(2) 0.063(2) -0.0026(17) -0.0110(18) -0.0006(18)
C18 0.058(2) 0.050(2) 0.0502(18) -0.0106(16) -0.0191(16) -0.0094(16)
C19 0.271(8) 0.047(3) 0.075(3) -0.008(2) 0.009(4) -0.006(4)
C20 0.083(3) 0.098(4) 0.128(4) -0.072(3) 0.019(3) -0.024(3)
C21 0.137(5) 0.237(7) 0.161(5) -0.149(5) -0.114(4) 0.087(5)
C1SA 0.051(2) 0.062(2) 0.093(3) -0.001(2) -0.015(2) -0.0113(18)
Cl1 0.0936(19) 0.124(3) 0.0986(16) 0.0187(18) -0.0616(15) -0.0257(18)
Cl2 0.080(2) 0.085(2) 0.090(2) -0.0289(15) 0.0052(15) -0.0079(18)
Cl3 0.0631(15) 0.0542(14) 0.119(2) 0.0202(14) -0.0076(13) -0.0126(11)
C1SB 0.051(2) 0.062(2) 0.093(3) -0.001(2) -0.015(2) -0.0113(18)
Cl4 0.087(2) 0.212(5) 0.242(5) -0.124(4) -0.064(3) 0.022(3)
Cl5 0.070(2) 0.0643(18) 0.174(4) -0.024(2) -0.0170(18) -0.0074(14)
Cl6 0.121(3) 0.139(4) 0.239(5) 0.072(3) -0.083(3) -0.033(2)
C2S 0.092(6) 0.044(4) 0.066(5) -0.042(4) 0.016(4) -0.023(4)
Cl7 0.209(3) 0.285(5) 0.109(2) -0.046(2) -0.080(2) -0.036(3)
Cl8 0.113(2) 0.0979(19) 0.230(4) 0.001(2) 0.038(2) -0.0374(16)
Cl9A 0.1174(11) 0.0747(9) 0.1665(13) 0.0058(8) 0.0394(10) 0.0051(8)
C3S 0.088(14) 0.15(2) 0.111(18) -0.096(15) 0.014(11) -0.042(12)
Cl9B 0.1174(11) 0.0747(9) 0.1665(13) 0.0058(8) 0.0394(10) 0.0051(8)
Cl10 0.307(12) 0.315(14) 0.282(13) -0.162(11) -0.168(12) -0.066(10)
Cl11 0.107(4) 0.061(2) 0.180(5) -0.010(3) 0.053(3) -0.022(3)
N1 0.0460(15) 0.0463(16) 0.0567(15) -0.0102(13) -0.0223(13) -0.0096(13)
N2 0.0509(16) 0.0463(16) 0.0485(14) -0.0062(12) -0.0228(12) -0.0088(13)
N3 0.0504(16) 0.0430(16) 0.0516(15) -0.0036(13) -0.0123(13) -0.0086(13)
O1 0.0519(14) 0.0570(15) 0.0745(15) -0.0250(12) -0.0045(12) -0.0197(12)
O2 0.103(2) 0.0675(17) 0.0544(15) -0.0077(12) -0.0378(14) 0.0256(15)

loop_
_atom_type_symbol
_atom_type_description
_atom_type_scat_dispersion_real
_atom_type_scat_dispersion_imag
_atom_type_scat_source
C C 0.0033 0.0016 'International Tables Vol C Tables 4.2.6.8 and 6.1.1.4'
H H 0.0000 0.0000 'International Tables Vol C Tables 4.2.6.8 and 6.1.1.4'
N N 0.0061 0.0033 'International Tables Vol C Tables 4.2.6.8 and 6.1.1.4'
O O 0.0106 0.0060 'International Tables Vol C Tables 4.2.6.8 and 6.1.1.4'
Cl Cl 0.1484 0.1585 'International Tables Vol C Tables 4.2.6.8 and 6.1.1.4'

loop_
_geom_angle_atom_site_label_1
_geom_angle_atom_site_label_2
_geom_angle_atom_site_label_3
_geom_angle
_geom_angle_site_symmetry_1
_geom_angle_site_symmetry_3
O1 C1 N1 122.5(3) . .
O1 C1 N3 121.8(3) . .
N1 C1 N3 115.6(3) . .
N2 C2 N1 114.1(2) . .
N2 C3 N3 113.7(3) . .
N1 C4 C5 111.0(2) . .
C6 C5 C10 118.4(3) . .
C6 C5 C4 122.4(3) . .
C10 C5 C4 119.2(3) . .
C5 C6 C7 120.8(3) . .
C8 C7 C6 119.7(3) . .
C7 C8 C9 120.7(3) . .
C7 C8 O2 117.7(3) . .
C9 C8 O2 121.5(3) . .
C8 C9 C10 119.3(3) . .
C5 C10 C9 121.1(3) . .
C16 C11 C12 120.4(3) . .
C16 C11 O2 121.4(3) . .
C12 C11 O2 118.1(3) . .
C11 C12 C13 119.3(3) . .
C14 C13 C12 121.4(3) . .
C13 C14 C15 118.2(3) . .
C13 C14 C17 122.1(3) . .
C15 C14 C17 119.8(3) . .
C16 C15 C14 121.1(3) . .
C11 C16 C15 119.6(3) . .
N3 C17 C14 111.6(3) 2_567 .
C21 C18 N2 108.4(3) . .
C21 C18 C19 109.2(4) . .
N2 C18 C19 108.6(3) . .
C21 C18 C20 108.2(4) . .
N2 C18 C20 115.6(3) . .
C19 C18 C20 106.7(4) . .
Cl1 C1SA Cl2 114.0(3) . .
Cl1 C1SA Cl3 110.8(3) . .
Cl2 C1SA Cl3 112.6(3) . .
Cl8 C2S Cl7 113.0(7) . .
Cl8 C2S Cl9A 111.5(5) . .
Cl7 C2S Cl9A 113.3(5) . .
Cl10 C3S Cl11 106.8(12) . .
C1 N1 C4 121.1(3) . .
C1 N1 C2 122.3(2) . .
C4 N1 C2 116.1(2) . .
C2 N2 C3 107.3(2) . .
C2 N2 C18 118.5(2) . .
C3 N2 C18 118.3(2) . .
C1 N3 C17 120.9(3) . 2_567
C1 N3 C3 122.2(3) . .
C17 N3 C3 116.2(3) 2_567 .
C11 O2 C8 116.7(2) . .

loop_
_geom_bond_atom_site_label_1
_geom_bond_atom_site_label_2
_geom_bond_distance
_geom_bond_site_symmetry_2
C1 O1 1.244(3) .
C1 N1 1.357(4) .
C1 N3 1.358(4) .
C2 N2 1.429(3) .
C2 N1 1.465(4) .
C3 N2 1.436(4) .
C3 N3 1.466(4) .
C4 N1 1.463(4) .
C4 C5 1.508(4) .
C5 C6 1.379(4) .
C5 C10 1.381(4) .
C6 C7 1.389(5) .
C7 C8 1.363(5) .
C8 C9 1.373(4) .
C8 O2 1.393(4) .
C9 C10 1.384(5) .
C11 C16 1.370(4) .
C11 C12 1.376(4) .
C11 O2 1.385(4) .
C12 C13 1.380(5) .
C13 C14 1.372(4) .
C14 C15 1.388(4) .
C14 C17 1.516(4) .
C15 C16 1.374(4) .
C17 N3 1.464(4) 2_567
C18 C21 1.479(5) .
C18 N2 1.493(4) .
C18 C19 1.495(5) .
C18 C20 1.501(5) .
C1SA Cl1 1.718(5) .
C1SA Cl2 1.735(5) .
C1SA Cl3 1.743(4) .
C2S Cl8 1.707(8) .
C2S Cl7 1.731(12) .
C2S Cl9A 1.789(11) .
C3S Cl10 1.694(17) .
C3S Cl11 1.76(2) .
N3 C17 1.464(4) 2_567

loop_
_geom_torsion_atom_site_label_1
_geom_torsion_atom_site_label_2
_geom_torsion_atom_site_label_3
_geom_torsion_atom_site_label_4
_geom_torsion
_geom_torsion_site_symmetry_4
N1 C4 C5 C6 104.2(3) .
N1 C4 C5 C10 -73.2(4) .
C10 C5 C6 C7 1.2(5) .
C4 C5 C6 C7 -176.2(3) .
C5 C6 C7 C8 -0.5(5) .
C6 C7 C8 C9 -0.9(5) .
C6 C7 C8 O2 -177.7(3) .
C7 C8 C9 C10 1.6(5) .
O2 C8 C9 C10 178.2(3) .
C6 C5 C10 C9 -0.5(5) .
C4 C5 C10 C9 177.0(3) .
C8 C9 C10 C5 -0.9(5) .
C16 C11 C12 C13 -0.5(5) .
O2 C11 C12 C13 -177.8(3) .
C11 C12 C13 C14 -0.5(5) .
C12 C13 C14 C15 0.8(5) .
C12 C13 C14 C17 -178.0(3) .
C13 C14 C15 C16 -0.2(5) .
C17 C14 C15 C16 178.6(3) .
C12 C11 C16 C15 1.2(5) .
O2 C11 C16 C15 178.4(3) .
C14 C15 C16 C11 -0.8(5) .
C13 C14 C17 N3 113.8(3) 2_567
C15 C14 C17 N3 -65.0(4) 2_567
O1 C1 N1 C4 -6.5(4) .
N3 C1 N1 C4 175.3(3) .
O1 C1 N1 C2 -177.5(3) .
N3 C1 N1 C2 4.3(4) .
C5 C4 N1 C1 114.6(3) .
C5 C4 N1 C2 -73.9(3) .
N2 C2 N1 C1 -30.0(4) .
N2 C2 N1 C4 158.6(3) .
N1 C2 N2 C3 52.3(3) .
N1 C2 N2 C18 -84.9(3) .
N3 C3 N2 C2 -52.8(3) .
N3 C3 N2 C18 84.6(3) .
C21 C18 N2 C2 -174.4(4) .
C19 C18 N2 C2 -55.9(4) .
C20 C18 N2 C2 64.0(4) .
C21 C18 N2 C3 53.1(4) .
C19 C18 N2 C3 171.6(4) .
C20 C18 N2 C3 -68.6(4) .
O1 C1 N3 C17 6.6(4) 2_567
N1 C1 N3 C17 -175.2(3) 2_567
O1 C1 N3 C3 176.8(3) .
N1 C1 N3 C3 -5.0(4) .
N2 C3 N3 C1 31.1(4) .
N2 C3 N3 C17 -158.3(3) 2_567
C16 C11 O2 C8 43.8(5) .
C12 C11 O2 C8 -138.9(3) .
C7 C8 O2 C11 -138.6(3) .
C9 C8 O2 C11 44.7(4) .
